data_2220751
loop_
_publ_author_name
'Song, Li-Hua'
'Zhang, Xiang'
'Jiang, Kun'
'Yang, Sheng-Xiang'

_publ_section_title
;
 Pyridine-2-carbaldehyde thiosemicarbazone
;
_journal_coeditor_code CV2504
_journal_issue 2
_journal_name_full 'Acta Crystallographica Section E'
_journal_page_first o356
_journal_paper_doi 10.1107/S1600536809001962
_journal_volume 65
_journal_year 2009
_chemical_formula_iupac 'C7 H8 N4 S'
_chemical_formula_moiety 'C7 H8 N4 S'
_chemical_formula_sum 'C7 H8 N4 S'
_chemical_formula_weight 180.23
_chemical_name_systematic
;
Pyridine-2-carbaldehyde thiosemicarbazone
;
_space_group_IT_number 33
_symmetry_cell_setting orthorhombic
_symmetry_space_group_name_Hall 'P 2c -2n'
_symmetry_space_group_name_H-M 'P n a 21'
_atom_sites_solution_hydrogens geom
_atom_sites_solution_primary direct
_atom_sites_solution_secondary difmap
_audit_creation_method SHELXL-97
_cell_angle_alpha 90.00
_cell_angle_beta 90.00
_cell_angle_gamma 90.00
_cell_formula_units_Z 8
_cell_length_a 20.725(2)
_cell_length_b 4.7857(6)
_cell_length_c 17.393(2)
_cell_measurement_reflns_used 1607
_cell_measurement_temperature 298(2)
_cell_measurement_theta_max 21.572
_cell_measurement_theta_min 2.288
_cell_volume 1725.1(3)
_computing_cell_refinement 'SAINT (Siemens, 1996)'
_computing_data_collection 'SMART (Siemens, 1996)'
_computing_data_reduction 'SAINT (Siemens, 1996)'
_computing_molecular_graphics 'SHELXTL (Sheldrick, 2008)'
_computing_publication_material 'SHELXTL (Sheldrick, 2008)'
_computing_structure_refinement 'SHELXL97 (Sheldrick, 2008)'
_computing_structure_solution 'SHELXS97 (Sheldrick, 2008)'
_diffrn_ambient_temperature 298(2)
_diffrn_measured_fraction_theta_full 0.997
_diffrn_measured_fraction_theta_max 0.997
_diffrn_measurement_device_type 'Bruker SMART CCD area-detector'
_diffrn_measurement_method '\f and \w'
_diffrn_radiation_monochromator graphite
_diffrn_radiation_source 'fine-focus sealed tube'
_diffrn_radiation_type MoK\a
_diffrn_radiation_wavelength 0.71073
_diffrn_reflns_av_R_equivalents 0.0592
_diffrn_reflns_av_sigmaI/netI 0.0654
_diffrn_reflns_limit_h_max 20
_diffrn_reflns_limit_h_min -24
_diffrn_reflns_limit_k_max 5
_diffrn_reflns_limit_k_min -5
_diffrn_reflns_limit_l_max 17
_diffrn_reflns_limit_l_min -20
_diffrn_reflns_number 7296
_diffrn_reflns_theta_full 25.01
_diffrn_reflns_theta_max 25.01
_diffrn_reflns_theta_min 2.29
_exptl_absorpt_coefficient_mu 0.323
_exptl_absorpt_correction_T_max 0.9412
_exptl_absorpt_correction_T_min 0.8684
_exptl_absorpt_correction_type multi-scan
_exptl_absorpt_process_details '(SADABS; Sheldrick, 1996)'
_exptl_crystal_colour orange
_exptl_crystal_density_diffrn 1.388
_exptl_crystal_density_method 'not measured'
_exptl_crystal_description block
_exptl_crystal_F_000 752
_exptl_crystal_size_max 0.45
_exptl_crystal_size_mid 0.20
_exptl_crystal_size_min 0.19
_refine_diff_density_max 0.966
_refine_diff_density_min -0.964
_refine_ls_abs_structure_details 'Flack (1983), 1218  Friedel pairs'
_refine_ls_abs_structure_Flack 0.02(19)
_refine_ls_extinction_method none
_refine_ls_goodness_of_fit_ref 0.961
_refine_ls_hydrogen_treatment constr
_refine_ls_matrix_type full
_refine_ls_number_parameters 218
_refine_ls_number_reflns 2797
_refine_ls_number_restraints 1
_refine_ls_restrained_S_all 0.960
_refine_ls_R_factor_all 0.0980
_refine_ls_R_factor_gt 0.0656
_refine_ls_shift/su_max 0.001
_refine_ls_shift/su_mean 0.000
_refine_ls_structure_factor_coef Fsqd
_refine_ls_weighting_details 'calc w=1/[\s^2^(Fo^2^)+(0.0511P)^2^+6.2026P] where P=(Fo^2^+2Fc^2^)/3'
_refine_ls_weighting_scheme calc
_refine_ls_wR_factor_gt 0.1442
_refine_ls_wR_factor_ref 0.1654
_reflns_number_gt 1951
_reflns_number_total 2797
_reflns_threshold_expression I>2\s(I)
_cod_data_source_file cv2504.cif
_cod_data_source_block I
_cod_depositor_comments
;
The following automatic conversions were performed:
'_symmetry_cell_setting' value 'Orthorhombic' changed to 'orthorhombic'
according to '/home/saulius/struct/CIF-dictionaries/cif_core.dic'
dictionary named 'cif_core.dic' version 2.4.1 from 2010-06-29.

Automatic conversion script
Id: cif_fix_enum 1527 2010-12-29 10:47:43Z saulius 

The following automatic conversions were performed:

'_symmetry_cell_setting' value 'Orthorhombic' changed to
'orthorhombic' according to
/home/saulius/struct/CIF-dictionaries/cif_core.dic dictionary named
'cif_core.dic' version 2.4.1 from 2010-06-29.

Automatic conversion script
Id: cif_fix_values 1715 2011-07-08 13:25:40Z adriana 
;
_cod_original_cell_volume 1725.1(4)
_cod_database_code 2220751
_cod_database_fobs_code 2220751

loop_
_symmetry_equiv_pos_as_xyz
'x, y, z'
'-x, -y, z+1/2'
'x+1/2, -y+1/2, z'
'-x+1/2, y+1/2, z+1/2'

loop_
_atom_site_type_symbol
_atom_site_label
_atom_site_fract_x
_atom_site_fract_y
_atom_site_fract_z
_atom_site_U_iso_or_equiv
_atom_site_adp_type
_atom_site_calc_flag
_atom_site_refinement_flags
_atom_site_occupancy
_atom_site_disorder_assembly
_atom_site_disorder_group
N N8 0.6201(3) -0.1518(12) 0.5432(3) 0.0387(14) Uani d . 1 . .
N N1 0.5188(3) 0.9637(13) 0.4216(3) 0.0405(15) Uani d . 1 . .
H H1 0.5464 0.9533 0.4584 0.049 Uiso calc R 1 . .
N N2 0.5264(3) 0.8019(12) 0.3566(3) 0.0385(14) Uani d . 1 . .
N N3 0.4295(3) 1.1564(14) 0.3672(3) 0.0514(18) Uani d . 1 . .
H H3A 0.4376 1.0591 0.3267 0.062 Uiso calc R 1 . .
H H3B 0.3965 1.2651 0.3682 0.062 Uiso calc R 1 . .
N N4 0.6451(3) 0.3132(13) 0.2989(3) 0.0443(15) Uani d . 1 . .
N N5 0.7451(3) 0.5151(13) 0.4275(3) 0.0411(14) Uani d . 1 . .
H H5 0.7213 0.4881 0.3877 0.049 Uiso calc R 1 . .
N N6 0.7334(3) 0.3664(12) 0.4937(3) 0.0371(14) Uani d . 1 . .
N N7 0.8267(3) 0.7425(15) 0.4879(4) 0.0493(17) Uani d . 1 . .
H H7A 0.8170 0.6506 0.5288 0.059 Uiso calc R 1 . .
H H7B 0.8580 0.8603 0.4885 0.059 Uiso calc R 1 . .
S S1 0.45768(9) 1.3182(4) 0.50951(10) 0.0483(5) Uani d . 1 . .
S S2 0.80649(9) 0.8767(4) 0.34251(11) 0.0480(5) Uani d . 1 . .
C C1 0.4677(3) 1.1390(15) 0.4274(4) 0.0352(16) Uani d . 1 . .
C C2 0.5761(3) 0.6438(14) 0.3561(4) 0.0383(17) Uani d . 1 . .
H H2 0.6046 0.6495 0.3975 0.046 Uiso calc R 1 . .
C C3 0.5892(3) 0.4557(14) 0.2926(4) 0.0362(16) Uani d . 1 . .
C C4 0.5478(3) 0.4143(16) 0.2310(4) 0.0438(18) Uani d . 1 . .
H H4 0.5097 0.5157 0.2272 0.053 Uiso calc R 1 . .
C C5 0.5637(4) 0.2228(17) 0.1758(5) 0.054(2) Uani d . 1 . .
H H5A 0.5367 0.1944 0.1338 0.064 Uiso calc R 1 . .
C C6 0.6199(4) 0.0727(17) 0.1829(5) 0.054(2) Uani d . 1 . .
H H6 0.6310 -0.0623 0.1468 0.065 Uiso calc R 1 . .
C C7 0.6591(4) 0.1270(17) 0.2447(4) 0.049(2) Uani d . 1 . .
H H7 0.6976 0.0283 0.2488 0.058 Uiso calc R 1 . .
C C8 0.7935(3) 0.7027(15) 0.4244(4) 0.0365(17) Uani d . 1 . .
C C9 0.6886(3) 0.1868(15) 0.4895(4) 0.0383(18) Uani d . 1 . .
H H9 0.6667 0.1636 0.4432 0.046 Uiso calc R 1 . .
C C10 0.6706(3) 0.0160(14) 0.5554(4) 0.0351(16) Uani d . 1 . .
C C11 0.7028(4) 0.0259(17) 0.6248(4) 0.049(2) Uani d . 1 . .
H H11 0.7375 0.1461 0.6317 0.058 Uiso calc R 1 . .
C C12 0.6825(4) -0.1454(17) 0.6836(5) 0.053(2) Uani d . 1 . .
H H12 0.7030 -0.1408 0.7311 0.063 Uiso calc R 1 . .
C C13 0.6313(3) -0.3245(16) 0.6709(4) 0.0471(19) Uani d . 1 . .
H H13 0.6166 -0.4438 0.7093 0.057 Uiso calc R 1 . .
C C14 0.6029(3) -0.3205(17) 0.6003(5) 0.047(2) Uani d . 1 . .
H H14 0.5691 -0.4445 0.5914 0.057 Uiso calc R 1 . .

loop_
_atom_site_aniso_label
_atom_site_aniso_U_11
_atom_site_aniso_U_22
_atom_site_aniso_U_33
_atom_site_aniso_U_12
_atom_site_aniso_U_13
_atom_site_aniso_U_23
N8 0.044(3) 0.040(3) 0.033(3) 0.004(3) -0.004(3) 0.003(3)
N1 0.044(3) 0.044(4) 0.033(3) 0.003(3) -0.006(3) -0.004(3)
N2 0.043(3) 0.039(3) 0.034(4) -0.002(3) -0.003(3) -0.001(3)
N3 0.049(4) 0.064(4) 0.041(4) 0.013(3) -0.013(3) -0.018(3)
N4 0.043(3) 0.050(4) 0.040(4) 0.002(3) -0.005(3) -0.002(3)
N5 0.048(4) 0.047(4) 0.029(3) 0.001(3) -0.002(3) -0.003(3)
N6 0.042(3) 0.037(3) 0.032(4) -0.001(3) -0.003(2) -0.007(3)
N7 0.053(3) 0.057(4) 0.038(4) 0.014(3) -0.003(3) -0.013(3)
S1 0.0529(10) 0.0535(11) 0.0384(11) 0.0042(10) -0.0040(9) -0.0095(10)
S2 0.0506(10) 0.0558(11) 0.0377(10) 0.0049(10) -0.0046(9) -0.0140(10)
C1 0.035(4) 0.034(4) 0.037(4) -0.006(3) 0.003(3) 0.001(3)
C2 0.040(4) 0.040(4) 0.034(4) 0.000(3) -0.003(3) 0.001(3)
C3 0.043(4) 0.033(4) 0.033(4) 0.001(3) 0.003(3) -0.001(3)
C4 0.040(4) 0.050(5) 0.041(4) 0.010(4) -0.010(3) -0.003(4)
C5 0.058(5) 0.061(5) 0.042(5) 0.000(5) -0.014(4) -0.004(4)
C6 0.070(5) 0.056(5) 0.038(5) 0.003(4) 0.002(4) -0.008(4)
C7 0.044(4) 0.058(5) 0.044(5) 0.008(4) 0.005(4) -0.002(4)
C8 0.034(4) 0.037(4) 0.038(4) -0.010(3) 0.000(3) -0.004(3)
C9 0.043(4) 0.039(4) 0.033(4) 0.001(3) -0.003(3) -0.002(3)
C10 0.039(4) 0.034(4) 0.033(4) 0.000(3) -0.005(3) 0.001(3)
C11 0.050(4) 0.056(5) 0.040(5) 0.008(4) -0.011(3) -0.006(4)
C12 0.060(5) 0.067(6) 0.031(4) -0.006(4) -0.011(4) -0.006(4)
C13 0.048(4) 0.052(5) 0.042(5) 0.001(4) 0.000(3) -0.013(4)
C14 0.041(4) 0.050(5) 0.050(5) 0.003(4) -0.002(3) 0.003(4)

loop_
_atom_type_symbol
_atom_type_description
_atom_type_scat_dispersion_real
_atom_type_scat_dispersion_imag
_atom_type_scat_source
C C 0.0033 0.0016 'International Tables Vol C Tables 4.2.6.8 and 6.1.1.4'
H H 0.0000 0.0000 'International Tables Vol C Tables 4.2.6.8 and 6.1.1.4'
N N 0.0061 0.0033 'International Tables Vol C Tables 4.2.6.8 and 6.1.1.4'
S S 0.1246 0.1234 'International Tables Vol C Tables 4.2.6.8 and 6.1.1.4'

loop_
_geom_angle_atom_site_label_1
_geom_angle_atom_site_label_2
_geom_angle_atom_site_label_3
_geom_angle_site_symmetry_1
_geom_angle_site_symmetry_3
_geom_angle
_geom_angle_publ_flag
C14 N8 C10 . . 117.2(6) ?
C1 N1 N2 . . 119.9(6) ?
C1 N1 H1 . . 120.1 ?
N2 N1 H1 . . 120.1 ?
C2 N2 N1 . . 115.5(6) ?
C1 N3 H3A . . 120.0 ?
C1 N3 H3B . . 120.0 ?
H3A N3 H3B . . 120.0 ?
C7 N4 C3 . . 118.0(6) ?
C8 N5 N6 . . 120.7(6) ?
C8 N5 H5 . . 119.7 ?
N6 N5 H5 . . 119.7 ?
C9 N6 N5 . . 115.6(6) ?
C8 N7 H7A . . 120.0 ?
C8 N7 H7B . . 120.0 ?
H7A N7 H7B . . 120.0 ?
N3 C1 N1 . . 116.8(6) ?
N3 C1 S1 . . 124.8(6) ?
N1 C1 S1 . . 118.5(5) ?
N2 C2 C3 . . 121.5(6) ?
N2 C2 H2 . . 119.2 ?
C3 C2 H2 . . 119.2 ?
N4 C3 C4 . . 121.4(6) ?
N4 C3 C2 . . 114.4(6) ?
C4 C3 C2 . . 124.2(6) ?
C5 C4 C3 . . 119.3(7) ?
C5 C4 H4 . . 120.4 ?
C3 C4 H4 . . 120.4 ?
C4 C5 C6 . . 119.5(7) ?
C4 C5 H5A . . 120.3 ?
C6 C5 H5A . . 120.3 ?
C7 C6 C5 . . 118.3(7) ?
C7 C6 H6 . . 120.8 ?
C5 C6 H6 . . 120.8 ?
N4 C7 C6 . . 123.5(7) ?
N4 C7 H7 . . 118.2 ?
C6 C7 H7 . . 118.2 ?
N7 C8 N5 . . 116.9(7) ?
N7 C8 S2 . . 124.0(6) ?
N5 C8 S2 . . 119.1(5) ?
N6 C9 C10 . . 121.4(7) ?
N6 C9 H9 . . 119.3 ?
C10 C9 H9 . . 119.3 ?
N8 C10 C11 . . 122.6(7) ?
N8 C10 C9 . . 114.3(6) ?
C11 C10 C9 . . 123.1(7) ?
C12 C11 C10 . . 118.8(7) ?
C12 C11 H11 . . 120.6 ?
C10 C11 H11 . . 120.6 ?
C11 C12 C13 . . 119.0(7) ?
C11 C12 H12 . . 120.5 ?
C13 C12 H12 . . 120.5 ?
C14 C13 C12 . . 117.8(8) ?
C14 C13 H13 . . 121.1 ?
C12 C13 H13 . . 121.1 ?
N8 C14 C13 . . 124.5(8) ?
N8 C14 H14 . . 117.8 ?
C13 C14 H14 . . 117.8 ?

loop_
_geom_bond_atom_site_label_1
_geom_bond_atom_site_label_2
_geom_bond_site_symmetry_2
_geom_bond_distance
_geom_bond_publ_flag
N8 C14 . 1.328(9) ?
N8 C10 . 1.336(8) ?
N1 C1 . 1.354(8) ?
N1 N2 . 1.380(8) ?
N1 H1 . 0.8600 ?
N2 C2 . 1.278(8) ?
N3 C1 . 1.316(9) ?
N3 H3A . 0.8600 ?
N3 H3B . 0.8600 ?
N4 C7 . 1.330(9) ?
N4 C3 . 1.348(8) ?
N5 C8 . 1.347(8) ?
N5 N6 . 1.375(8) ?
N5 H5 . 0.8600 ?
N6 C9 . 1.267(9) ?
N7 C8 . 1.314(9) ?
N7 H7A . 0.8600 ?
N7 H7B . 0.8600 ?
S1 C1 . 1.679(7) ?
S2 C8 . 1.671(8) ?
C2 C3 . 1.450(9) ?
C2 H2 . 0.9300 ?
C3 C4 . 1.388(9) ?
C4 C5 . 1.367(10) ?
C4 H4 . 0.9300 ?
C5 C6 . 1.373(10) ?
C5 H5A . 0.9300 ?
C6 C7 . 1.372(10) ?
C6 H6 . 0.9300 ?
C7 H7 . 0.9300 ?
C9 C10 . 1.458(10) ?
C9 H9 . 0.9300 ?
C10 C11 . 1.379(9) ?
C11 C12 . 1.376(11) ?
C11 H11 . 0.9300 ?
C12 C13 . 1.382(10) ?
C12 H12 . 0.9300 ?
C13 C14 . 1.362(10) ?
C13 H13 . 0.9300 ?
C14 H14 . 0.9300 ?

loop_
_geom_hbond_atom_site_label_D
_geom_hbond_atom_site_label_H
_geom_hbond_atom_site_label_A
_geom_hbond_site_symmetry_A
_geom_hbond_distance_DH
_geom_hbond_distance_HA
_geom_hbond_distance_DA
_geom_hbond_angle_DHA
N1 H1 N8 1_565 0.86 2.18 3.032(8) 169.2
N3 H3B S2 3_475 0.86 2.57 3.417(6) 167.5
N7 H7B S1 3_575 0.86 2.60 3.455(7) 171.5
N5 H5 N4 . 0.86 2.36 3.199(8) 164.4
